data_7212361
loop_
_publ_author_name
'McMurtrie, John'
'Dance, Ian'

_publ_section_title
;
 Alternative metal grid structures formed by [M(terpy)2]2+ and
 [M(terpyOH)2]2+ complexes with small and large tetrahedral dianions, and
 by [Ru(terpy)2]0
;
_journal_issue 10
_journal_name_full CrystEngComm
_journal_page_first 2700
_journal_paper_doi 10.1039/b926074a
_journal_volume 12
_journal_year 2010
_chemical_formula_moiety 'C30 H21 Co N6 O2 2+,2(B F4 1-),4.5(H2 O)'
_chemical_formula_sum 'C30 H30 B2 Co F8 N6 O6.5'
_chemical_formula_weight 811.15
_chemical_name_systematic
;
?
;
_space_group_IT_number 15
_symmetry_cell_setting monoclinic
_symmetry_space_group_name_Hall '-C 2yc'
_symmetry_space_group_name_H-M 'C 1 2/c 1'
_atom_sites_solution_hydrogens geom
_atom_sites_solution_primary direct
_atom_sites_solution_secondary difmap
_audit_creation_method SHELXL-97
_cell_angle_alpha 90.00
_cell_angle_beta 96.217(3)
_cell_angle_gamma 90.00
_cell_formula_units_Z 8
_cell_length_a 19.6431(5)
_cell_length_b 20.4335(5)
_cell_length_c 17.5714(4)
_cell_measurement_reflns_used 9023
_cell_measurement_temperature 173(2)
_cell_measurement_theta_max 32.2351
_cell_measurement_theta_min 3.3969
_cell_volume 7011.3(3)
_computing_cell_refinement
;
CrysAlis RED, Oxford Diffraction Ltd.,
Version 1.171.32.13 (release 29-11-2007 CrysAlis171 .NET)
(compiled Nov 29 2007,17:23:28)
;
_computing_data_collection
;
CrysAlis CCD, Oxford Diffraction Ltd.,
Version 1.171.32.13 (release 29-11-2007 CrysAlis171 .NET)
(compiled Nov 29 2007,17:23:28)
;
_computing_data_reduction
;
CrysAlis RED, Oxford Diffraction Ltd.,
Version 1.171.32.13 (release 29-11-2007 CrysAlis171 .NET)
(compiled Nov 29 2007,17:23:28)
;
_computing_molecular_graphics
;ORTEPIII (Farrugia, 1997)
WINGX-32 (Farrugia, 1999)
;
_computing_publication_material 'enCIFer 1.0 (CCDC, 2003)'
_computing_structure_refinement 'SHELXL-97 (Sheldrick, 2008)'
_computing_structure_solution 'SIR97 (Altomare, et. al. 1997)'
_diffrn_ambient_temperature 173(2)
_diffrn_detector_area_resol_mean 16.0774
_diffrn_measured_fraction_theta_full 0.976
_diffrn_measured_fraction_theta_max 0.903
_diffrn_measurement_device_type 'Oxford Diffraction Gemini'
_diffrn_measurement_method \w
_diffrn_radiation_monochromator graphite
_diffrn_radiation_source 'Enhance (Mo) X-ray Source'
_diffrn_radiation_type MoK\a
_diffrn_radiation_wavelength 0.71073
_diffrn_reflns_av_R_equivalents 0.0493
_diffrn_reflns_av_sigmaI/netI 0.0832
_diffrn_reflns_limit_h_max 28
_diffrn_reflns_limit_h_min -28
_diffrn_reflns_limit_k_max 30
_diffrn_reflns_limit_k_min -29
_diffrn_reflns_limit_l_max 26
_diffrn_reflns_limit_l_min -25
_diffrn_reflns_number 30414
_diffrn_reflns_theta_full 25.00
_diffrn_reflns_theta_max 32.33
_diffrn_reflns_theta_min 3.41
_diffrn_standards_decay_% 0
_diffrn_standards_number 0
_exptl_absorpt_coefficient_mu 0.585
_exptl_absorpt_correction_T_max 1.00000
_exptl_absorpt_correction_T_min 0.99777
_exptl_absorpt_correction_type multi-scan
_exptl_absorpt_process_details
;
CrysAlis RED, Oxford Diffraction Ltd.,
Version 1.171.32.24 (release 21-04-2008 CrysAlis171 .NET)
(compiled Apr 21 2008,18:23:10)
Empirical absorption correction using spherical harmonics,
implemented in SCALE3 ABSPACK scaling algorithm.
;
_exptl_crystal_colour 'dark orange'
_exptl_crystal_density_diffrn 1.537
_exptl_crystal_density_method 'not measured'
_exptl_crystal_description multi-faced
_exptl_crystal_F_000 3304
_exptl_crystal_size_max 0.38
_exptl_crystal_size_mid 0.21
_exptl_crystal_size_min 0.20
_refine_diff_density_max 1.442
_refine_diff_density_min -1.053
_refine_diff_density_rms 0.107
_refine_ls_extinction_method none
_refine_ls_goodness_of_fit_ref 1.024
_refine_ls_hydrogen_treatment mixed
_refine_ls_matrix_type full
_refine_ls_number_parameters 479
_refine_ls_number_reflns 11311
_refine_ls_number_restraints 69
_refine_ls_restrained_S_all 1.041
_refine_ls_R_factor_all 0.1151
_refine_ls_R_factor_gt 0.0720
_refine_ls_shift/su_max 0.000
_refine_ls_shift/su_mean 0.000
_refine_ls_structure_factor_coef Fsqd
_refine_ls_weighting_details 'calc w=1/[\s^2^(Fo^2^)+(0.1000P)^2^+13.0000P] where P=(Fo^2^+2Fc^2^)/3'
_refine_ls_weighting_scheme calc
_refine_ls_wR_factor_gt 0.1901
_refine_ls_wR_factor_ref 0.2046
_reflns_number_gt 7090
_reflns_number_total 11311
_reflns_threshold_expression >2sigma(I)
_cod_data_source_file b926074a.txt
_cod_data_source_block 5
_cod_original_sg_symbol_H-M 'C 2/c'
_cod_original_formula_sum 'C30 H30 B2 Co F8 N6 O6.50'
_cod_database_code 7212361

loop_
_symmetry_equiv_pos_as_xyz
'x, y, z'
'-x, y, -z+1/2'
'x+1/2, y+1/2, z'
'-x+1/2, y+1/2, -z+1/2'
'-x, -y, -z'
'x, -y, z-1/2'
'-x+1/2, -y+1/2, -z'
'x+1/2, -y+1/2, z-1/2'

loop_
_atom_site_label
_atom_site_type_symbol
_atom_site_fract_x
_atom_site_fract_y
_atom_site_fract_z
_atom_site_U_iso_or_equiv
_atom_site_adp_type
_atom_site_occupancy
_atom_site_symmetry_multiplicity
_atom_site_calc_flag
_atom_site_refinement_flags
_atom_site_disorder_assembly
_atom_site_disorder_group
Co1 Co 0.21536(2) 0.628772(19) 0.23453(2) 0.01935(12) Uani 1 1 d . . .
O1 O 0.19286(15) 0.83148(12) 0.46984(14) 0.0367(6) Uani 1 1 d . . .
N1 N 0.28395(14) 0.68771(13) 0.20266(15) 0.0256(5) Uani 1 1 d . . .
N2 N 0.20919(13) 0.69280(12) 0.30810(14) 0.0204(5) Uani 1 1 d . . .
N3 N 0.14595(13) 0.58708(12) 0.28843(14) 0.0213(5) Uani 1 1 d . . .
C1 C 0.3222(2) 0.67795(19) 0.1452(2) 0.0374(8) Uani 1 1 d . . .
H1 H 0.3159 0.6392 0.1154 0.045 Uiso 1 1 calc R . .
C2 C 0.3706(3) 0.7231(2) 0.1285(3) 0.0527(12) Uani 1 1 d . . .
H2 H 0.3979 0.7148 0.0881 0.063 Uiso 1 1 calc R . .
C3 C 0.3793(2) 0.7796(2) 0.1699(3) 0.0518(11) Uani 1 1 d . . .
H3 H 0.4122 0.8110 0.1581 0.062 Uiso 1 1 calc R . .
C4 C 0.3394(2) 0.79047(18) 0.2296(2) 0.0362(8) Uani 1 1 d . . .
H4 H 0.3442 0.8296 0.2588 0.043 Uiso 1 1 calc R . .
C5 C 0.29266(17) 0.74323(15) 0.24539(17) 0.0250(6) Uani 1 1 d . . .
C6 C 0.24928(15) 0.74600(14) 0.30855(16) 0.0210(6) Uani 1 1 d . . .
C7 C 0.24692(17) 0.79381(15) 0.36295(17) 0.0242(6) Uani 1 1 d . . .
H7 H 0.2763 0.8308 0.3634 0.029 Uiso 1 1 calc R . .
C8 C 0.19975(17) 0.78745(15) 0.41903(17) 0.0259(6) Uani 1 1 d . . .
C9 C 0.15932(17) 0.72983(16) 0.41673(17) 0.0257(6) Uani 1 1 d . . .
H9 H 0.1283 0.7231 0.4539 0.031 Uiso 1 1 calc R . .
C10 C 0.16499(15) 0.68419(14) 0.36121(16) 0.0210(5) Uani 1 1 d . . .
C11 C 0.12831(15) 0.62159(14) 0.34916(17) 0.0221(6) Uani 1 1 d . . .
C12 C 0.08012(18) 0.59867(17) 0.39465(19) 0.0303(7) Uani 1 1 d . . .
H12 H 0.0673 0.6241 0.4360 0.036 Uiso 1 1 calc R . .
C13 C 0.05127(19) 0.53817(19) 0.3786(2) 0.0346(8) Uani 1 1 d . . .
H13 H 0.0186 0.5212 0.4095 0.041 Uiso 1 1 calc R . .
C14 C 0.06993(18) 0.50219(17) 0.3176(2) 0.0334(7) Uani 1 1 d . . .
H14 H 0.0504 0.4603 0.3063 0.040 Uiso 1 1 calc R . .
C15 C 0.11721(17) 0.52788(16) 0.27320(19) 0.0281(7) Uani 1 1 d . . .
H15 H 0.1298 0.5034 0.2310 0.034 Uiso 1 1 calc R . .
O2 O 0.22814(15) 0.42367(12) -0.00018(13) 0.0362(6) Uani 1 1 d D . .
H2O H 0.254(2) 0.3848(14) 0.019(2) 0.043 Uiso 1 1 d D . .
N4 N 0.14648(14) 0.66423(12) 0.15778(14) 0.0232(5) Uani 1 1 d . . .
N5 N 0.22110(13) 0.56483(12) 0.16069(14) 0.0221(5) Uani 1 1 d . . .
N6 N 0.28537(13) 0.57509(13) 0.29030(15) 0.0229(5) Uani 1 1 d . . .
C16 C 0.10963(19) 0.71869(16) 0.16247(19) 0.0307(7) Uani 1 1 d . . .
H16 H 0.1164 0.7441 0.2079 0.037 Uiso 1 1 calc R . .
C17 C 0.0624(2) 0.73930(18) 0.1043(2) 0.0362(8) Uani 1 1 d . . .
H17 H 0.0363 0.7778 0.1100 0.043 Uiso 1 1 calc R . .
C18 C 0.0532(2) 0.70358(18) 0.0373(2) 0.0359(8) Uani 1 1 d . . .
H18 H 0.0213 0.7175 -0.0040 0.043 Uiso 1 1 calc R . .
C19 C 0.09127(19) 0.64720(17) 0.0312(2) 0.0327(7) Uani 1 1 d . . .
H19 H 0.0854 0.6218 -0.0143 0.039 Uiso 1 1 calc R . .
C20 C 0.13787(17) 0.62803(15) 0.09190(18) 0.0253(6) Uani 1 1 d . . .
C21 C 0.18108(17) 0.56954(15) 0.09338(17) 0.0236(6) Uani 1 1 d . . .
C22 C 0.18324(18) 0.52288(15) 0.03814(18) 0.0278(7) Uani 1 1 d . . .
H22 H 0.1550 0.5265 -0.0091 0.033 Uiso 1 1 calc R . .
C23 C 0.22795(18) 0.46925(15) 0.05216(17) 0.0261(6) Uani 1 1 d . . .
C24 C 0.27088(17) 0.46675(15) 0.12199(18) 0.0259(6) Uani 1 1 d . . .
H24 H 0.3033 0.4325 0.1319 0.031 Uiso 1 1 calc R . .
C25 C 0.26466(15) 0.51486(14) 0.17516(17) 0.0222(6) Uani 1 1 d . . .
C26 C 0.30166(16) 0.52021(16) 0.25245(18) 0.0257(6) Uani 1 1 d . . .
C27 C 0.3477(2) 0.47485(19) 0.2849(2) 0.0390(8) Uani 1 1 d . . .
H27 H 0.3583 0.4368 0.2575 0.047 Uiso 1 1 calc R . .
C28 C 0.3782(2) 0.4860(2) 0.3586(2) 0.0485(11) Uani 1 1 d . . .
H28 H 0.4097 0.4552 0.3828 0.058 Uiso 1 1 calc R . .
C29 C 0.3627(2) 0.5417(2) 0.3964(2) 0.0411(9) Uani 1 1 d . . .
H29 H 0.3839 0.5502 0.4466 0.049 Uiso 1 1 calc R . .
C30 C 0.31595(18) 0.58574(17) 0.36079(18) 0.0286(7) Uani 1 1 d . . .
H30 H 0.3054 0.6244 0.3872 0.034 Uiso 1 1 calc R . .
B1 B 0.0670(2) 0.38488(18) 0.1109(2) 0.0314(8) Uani 1 1 d D . .
F1 F 0.09256(14) 0.33211(11) 0.07460(13) 0.0487(6) Uani 1 1 d D . .
F2 F 0.11984(15) 0.41372(11) 0.15681(14) 0.0534(7) Uani 1 1 d D . .
F3 F 0.03868(15) 0.42864(13) 0.05752(14) 0.0566(7) Uani 1 1 d D . .
F4 F 0.01893(19) 0.36337(17) 0.1552(2) 0.0871(11) Uani 1 1 d D . .
B2A B 0.2213(5) 0.1552(5) 0.5779(5) 0.084(4) Uiso 0.35 1 d PD A 1
F5A F 0.2028(7) 0.1542(6) 0.6501(5) 0.1102(13) Uiso 0.35 1 d PD A 1
F6A F 0.1729(6) 0.1256(6) 0.5289(7) 0.1102(13) Uiso 0.35 1 d PD A 1
F7A F 0.2267(6) 0.2179(5) 0.5550(6) 0.1102(13) Uiso 0.35 1 d PD A 1
F8A F 0.2829(5) 0.1250(6) 0.5782(7) 0.1102(13) Uiso 0.35 1 d PD A 1
B2B B 0.2307(5) 0.1347(5) 0.5718(5) 0.084(4) Uiso 0.35 1 d PD B 2
F5B F 0.1968(6) 0.1680(6) 0.6227(6) 0.1102(13) Uiso 0.35 1 d PD B 2
F6B F 0.1872(6) 0.0997(6) 0.5224(7) 0.1102(13) Uiso 0.35 1 d PD B 2
F7B F 0.2637(6) 0.1776(6) 0.5297(6) 0.1102(13) Uiso 0.35 1 d PD B 2
F8B F 0.2767(6) 0.0944(6) 0.6113(6) 0.1102(13) Uiso 0.35 1 d PD B 2
B3A B 0.0000 0.1257(7) 0.7500 0.1102(13) Uiso 0.30 2 d SPD . 3
F9A F 0.0576 0.1608(7) 0.7431 0.1102(13) Uiso 0.15 1 d PRD . 3
F10A F 0.0144 0.1022(7) 0.8236 0.1102(13) Uiso 0.15 1 d PRD . 3
F11A F -0.0571 0.1625(7) 0.7398 0.1102(13) Uiso 0.15 1 d PRD . 3
F12A F -0.0065 0.0745(7) 0.7017 0.1102(13) Uiso 0.15 1 d PRD . 3
B3B B 0.0071(10) 0.1760(7) 0.7631(10) 0.1102(13) Uiso 0.15 1 d PD . 4
F9B F 0.0412(10) 0.1531(7) 0.7038(10) 0.1102(13) Uiso 0.15 1 d PRD . 4
F10B F 0.0512(10) 0.1880(7) 0.8256(10) 0.1102(13) Uiso 0.15 1 d PRD . 4
F11B F -0.0177(10) 0.2372(7) 0.7466(10) 0.1102(13) Uiso 0.15 1 d PRD . 4
F12B F -0.0455(10) 0.1345(7) 0.7788(10) 0.1102(13) Uiso 0.15 1 d PRD . 4
O3 O 0.5625(3) 0.7025(2) 0.1467(3) 0.0914(14) Uani 1 1 d . . .
O4 O 0.4336(3) 0.5428(3) 0.1522(4) 0.1157(19) Uani 1 1 d . . .
O5 O 0.4678(4) 0.4385(4) 0.5130(3) 0.133(2) Uani 1 1 d U . .
O6 O 0.5499(3) 0.6661(2) 0.0045(3) 0.0870(13) Uani 1 1 d U . .
O7 O 0.5000 0.6293(3) 0.2500 0.0881(18) Uani 1 2 d SU . .

loop_
_atom_site_aniso_label
_atom_site_aniso_U_11
_atom_site_aniso_U_22
_atom_site_aniso_U_33
_atom_site_aniso_U_23
_atom_site_aniso_U_13
_atom_site_aniso_U_12
Co1 0.02024(19) 0.01651(18) 0.02138(19) -0.00091(15) 0.00258(13) -0.00051(16)
O1 0.0549(17) 0.0256(12) 0.0317(12) -0.0098(10) 0.0137(11) -0.0077(11)
N1 0.0272(13) 0.0234(12) 0.0271(13) 0.0008(10) 0.0070(10) -0.0018(11)
N2 0.0207(12) 0.0184(11) 0.0224(11) -0.0005(9) 0.0030(9) -0.0022(9)
N3 0.0208(12) 0.0180(11) 0.0248(12) -0.0004(9) 0.0005(9) -0.0034(9)
C1 0.038(2) 0.0377(19) 0.0394(19) -0.0084(15) 0.0178(16) -0.0070(16)
C2 0.061(3) 0.052(2) 0.051(2) -0.011(2) 0.035(2) -0.018(2)
C3 0.055(3) 0.053(3) 0.052(2) -0.004(2) 0.027(2) -0.029(2)
C4 0.043(2) 0.0310(17) 0.0368(18) -0.0020(14) 0.0144(15) -0.0124(16)
C5 0.0275(15) 0.0232(14) 0.0246(14) 0.0010(11) 0.0042(12) -0.0039(12)
C6 0.0205(13) 0.0190(13) 0.0238(14) 0.0033(11) 0.0033(11) -0.0031(11)
C7 0.0285(15) 0.0176(13) 0.0262(14) -0.0003(11) 0.0020(12) -0.0061(12)
C8 0.0321(16) 0.0221(14) 0.0235(14) -0.0012(11) 0.0026(12) -0.0005(12)
C9 0.0300(16) 0.0247(14) 0.0232(14) -0.0012(11) 0.0062(12) -0.0026(12)
C10 0.0219(13) 0.0194(13) 0.0215(13) 0.0006(10) 0.0019(10) -0.0029(11)
C11 0.0210(13) 0.0207(14) 0.0240(13) 0.0015(11) 0.0003(10) -0.0031(11)
C12 0.0302(17) 0.0327(17) 0.0288(16) 0.0001(13) 0.0069(13) -0.0096(14)
C13 0.0315(17) 0.0382(19) 0.0347(17) 0.0037(14) 0.0071(14) -0.0156(15)
C14 0.0315(17) 0.0279(16) 0.0394(18) 0.0033(14) -0.0029(14) -0.0133(14)
C15 0.0278(16) 0.0225(14) 0.0329(16) -0.0020(12) -0.0027(12) -0.0054(12)
O2 0.0594(17) 0.0212(11) 0.0272(11) -0.0053(9) 0.0008(11) 0.0081(11)
N4 0.0270(13) 0.0187(11) 0.0236(12) 0.0008(9) 0.0019(10) 0.0012(10)
N5 0.0225(12) 0.0183(11) 0.0254(12) -0.0009(9) 0.0018(9) 0.0012(10)
N6 0.0203(12) 0.0210(12) 0.0268(12) -0.0004(10) 0.0001(10) -0.0014(10)
C16 0.0359(18) 0.0227(15) 0.0327(16) -0.0016(13) 0.0005(13) 0.0056(13)
C17 0.0380(19) 0.0251(16) 0.044(2) 0.0041(14) -0.0006(15) 0.0081(14)
C18 0.0357(19) 0.0309(17) 0.0384(18) 0.0072(14) -0.0088(15) 0.0030(15)
C19 0.0358(18) 0.0280(16) 0.0323(17) 0.0021(13) -0.0059(14) 0.0002(14)
C20 0.0296(15) 0.0172(12) 0.0288(14) 0.0018(12) 0.0011(12) -0.0012(12)
C21 0.0290(15) 0.0196(13) 0.0222(13) 0.0017(11) 0.0028(11) -0.0007(12)
C22 0.0383(18) 0.0215(14) 0.0228(14) -0.0001(11) -0.0003(13) 0.0000(13)
C23 0.0382(18) 0.0182(13) 0.0230(14) -0.0016(11) 0.0087(12) -0.0012(12)
C24 0.0283(15) 0.0175(13) 0.0326(16) -0.0017(11) 0.0063(12) 0.0005(12)
C25 0.0210(13) 0.0178(13) 0.0282(14) 0.0000(11) 0.0043(11) -0.0003(11)
C26 0.0219(14) 0.0240(14) 0.0305(15) -0.0027(12) -0.0001(11) 0.0018(12)
C27 0.0329(19) 0.0334(18) 0.048(2) -0.0038(16) -0.0071(16) 0.0103(15)
C28 0.040(2) 0.045(2) 0.055(2) -0.0051(19) -0.0207(18) 0.0150(18)
C29 0.036(2) 0.041(2) 0.042(2) -0.0045(16) -0.0167(16) 0.0043(16)
C30 0.0292(16) 0.0276(15) 0.0281(15) -0.0028(12) -0.0004(12) -0.0030(13)
B1 0.034(2) 0.0274(18) 0.0334(19) -0.0069(14) 0.0066(15) 0.0016(15)
F1 0.0564(15) 0.0396(12) 0.0478(13) -0.0142(10) -0.0049(11) 0.0203(11)
F2 0.0743(18) 0.0310(11) 0.0501(14) -0.0046(10) -0.0153(12) -0.0093(12)
F3 0.0671(17) 0.0521(15) 0.0489(14) -0.0014(11) -0.0016(12) 0.0347(14)
F4 0.078(2) 0.078(2) 0.118(3) 0.002(2) 0.067(2) -0.0153(18)
O3 0.102(4) 0.059(2) 0.113(3) 0.011(2) 0.010(3) -0.019(2)
O4 0.080(3) 0.098(4) 0.179(5) -0.026(4) 0.056(4) -0.032(3)
O5 0.139(4) 0.154(4) 0.101(3) -0.003(3) -0.011(3) 0.045(3)
O6 0.091(3) 0.079(3) 0.090(3) 0.021(2) 0.006(2) 0.019(2)
O7 0.094(4) 0.076(3) 0.097(3) 0.000 0.024(3) 0.000

loop_
_atom_type_symbol
_atom_type_description
_atom_type_scat_dispersion_real
_atom_type_scat_dispersion_imag
_atom_type_scat_source
C C 0.0033 0.0016 'International Tables Vol C Tables 4.2.6.8 and 6.1.1.4'
H H 0.0000 0.0000 'International Tables Vol C Tables 4.2.6.8 and 6.1.1.4'
B B 0.0013 0.0007 'International Tables Vol C Tables 4.2.6.8 and 6.1.1.4'
N N 0.0061 0.0033 'International Tables Vol C Tables 4.2.6.8 and 6.1.1.4'
O O 0.0106 0.0060 'International Tables Vol C Tables 4.2.6.8 and 6.1.1.4'
F F 0.0171 0.0103 'International Tables Vol C Tables 4.2.6.8 and 6.1.1.4'
Co Co 0.3494 0.9721 'International Tables Vol C Tables 4.2.6.8 and 6.1.1.4'

loop_
_geom_angle_atom_site_label_1
_geom_angle_atom_site_label_2
_geom_angle_atom_site_label_3
_geom_angle
_geom_angle_site_symmetry_1
_geom_angle_site_symmetry_3
N2 Co1 N5 179.71(12) . .
N2 Co1 N1 82.10(11) . .
N5 Co1 N1 98.00(11) . .
N2 Co1 N3 82.35(11) . .
N5 Co1 N3 97.56(11) . .
N1 Co1 N3 164.42(11) . .
N2 Co1 N6 98.23(11) . .
N5 Co1 N6 82.04(11) . .
N1 Co1 N6 91.17(11) . .
N3 Co1 N6 90.13(11) . .
N2 Co1 N4 97.34(11) . .
N5 Co1 N4 82.39(11) . .
N1 Co1 N4 91.23(11) . .
N3 Co1 N4 91.67(11) . .
N6 Co1 N4 164.43(11) . .
C1 N1 C5 119.6(3) . .
C1 N1 Co1 126.3(2) . .
C5 N1 Co1 114.1(2) . .
C6 N2 C10 121.4(3) . .
C6 N2 Co1 119.6(2) . .
C10 N2 Co1 119.0(2) . .
C15 N3 C11 119.1(3) . .
C15 N3 Co1 126.7(2) . .
C11 N3 Co1 114.15(19) . .
N1 C1 C2 121.2(4) . .
N1 C1 H1 119.4 . .
C2 C1 H1 119.4 . .
C3 C2 C1 120.1(4) . .
C3 C2 H2 120.0 . .
C1 C2 H2 120.0 . .
C2 C3 C4 119.2(4) . .
C2 C3 H3 120.4 . .
C4 C3 H3 120.4 . .
C5 C4 C3 118.7(3) . .
C5 C4 H4 120.6 . .
C3 C4 H4 120.6 . .
N1 C5 C4 121.2(3) . .
N1 C5 C6 113.6(3) . .
C4 C5 C6 125.2(3) . .
N2 C6 C7 121.2(3) . .
N2 C6 C5 110.6(3) . .
C7 C6 C5 128.3(3) . .
C6 C7 C8 119.3(3) . .
C6 C7 H7 120.4 . .
C8 C7 H7 120.4 . .
O1 C8 C9 120.0(3) . .
O1 C8 C7 122.7(3) . .
C9 C8 C7 117.3(3) . .
C10 C9 C8 120.0(3) . .
C10 C9 H9 120.0 . .
C8 C9 H9 120.0 . .
N2 C10 C9 120.9(3) . .
N2 C10 C11 110.8(3) . .
C9 C10 C11 128.4(3) . .
N3 C11 C12 121.8(3) . .
N3 C11 C10 113.7(3) . .
C12 C11 C10 124.4(3) . .
C13 C12 C11 118.5(3) . .
C13 C12 H12 120.7 . .
C11 C12 H12 120.7 . .
C12 C13 C14 119.9(3) . .
C12 C13 H13 120.0 . .
C14 C13 H13 120.0 . .
C15 C14 C13 119.2(3) . .
C15 C14 H14 120.4 . .
C13 C14 H14 120.4 . .
N3 C15 C14 121.5(3) . .
N3 C15 H15 119.3 . .
C14 C15 H15 119.3 . .
C23 O2 H2O 112(3) . .
C16 N4 C20 119.0(3) . .
C16 N4 Co1 127.5(2) . .
C20 N4 Co1 113.5(2) . .
C25 N5 C21 121.3(3) . .
C25 N5 Co1 119.4(2) . .
C21 N5 Co1 119.3(2) . .
C30 N6 C26 118.8(3) . .
C30 N6 Co1 126.9(2) . .
C26 N6 Co1 114.3(2) . .
N4 C16 C17 122.5(3) . .
N4 C16 H16 118.7 . .
C17 C16 H16 118.7 . .
C16 C17 C18 119.3(3) . .
C16 C17 H17 120.3 . .
C18 C17 H17 120.3 . .
C17 C18 C19 119.0(3) . .
C17 C18 H18 120.5 . .
C19 C18 H18 120.5 . .
C18 C19 C20 119.6(3) . .
C18 C19 H19 120.2 . .
C20 C19 H19 120.2 . .
N4 C20 C19 120.6(3) . .
N4 C20 C21 114.1(3) . .
C19 C20 C21 125.3(3) . .
N5 C21 C22 120.9(3) . .
N5 C21 C20 110.8(3) . .
C22 C21 C20 128.3(3) . .
C21 C22 C23 119.1(3) . .
C21 C22 H22 120.5 . .
C23 C22 H22 120.5 . .
O2 C23 C22 118.7(3) . .
O2 C23 C24 122.5(3) . .
C22 C23 C24 118.8(3) . .
C25 C24 C23 118.5(3) . .
C25 C24 H24 120.7 . .
C23 C24 H24 120.7 . .
N5 C25 C24 121.3(3) . .
N5 C25 C26 111.1(3) . .
C24 C25 C26 127.6(3) . .
N6 C26 C27 122.2(3) . .
N6 C26 C25 113.2(3) . .
C27 C26 C25 124.7(3) . .
C26 C27 C28 118.4(4) . .
C26 C27 H27 120.8 . .
C28 C27 H27 120.8 . .
C29 C28 C27 119.6(4) . .
C29 C28 H28 120.2 . .
C27 C28 H28 120.2 . .
C28 C29 C30 119.5(3) . .
C28 C29 H29 120.2 . .
C30 C29 H29 120.2 . .
N6 C30 C29 121.5(3) . .
N6 C30 H30 119.2 . .
C29 C30 H30 119.2 . .
F4 B1 F3 110.3(3) . .
F4 B1 F1 108.8(3) . .
F3 B1 F1 109.6(3) . .
F4 B1 F2 109.2(3) . .
F3 B1 F2 110.3(3) . .
F1 B1 F2 108.6(3) . .
F7A B2A F6A 107.8(7) . .
F7A B2A F5A 109.2(7) . .
F6A B2A F5A 110.2(7) . .
F7A B2A F8A 109.5(7) . .
F6A B2A F8A 111.4(7) . .
F5A B2A F8A 108.6(7) . .
F5B B2B F6B 111.5(7) . .
F5B B2B F7B 109.4(7) . .
F6B B2B F7B 107.3(7) . .
F5B B2B F8B 108.4(7) . .
F6B B2B F8B 110.3(7) . .
F7B B2B F8B 109.9(7) . .
F12A B3A F12A 77.8 . 2_556
F12A B3A F11A 122.6 . 2_556
F12A B3A F11A 109.3 2_556 2_556
F12A B3A F11A 109.3 . .
F12A B3A F11A 122.6 2_556 .
F11A B3A F11A 112.0 2_556 .
F12A B3A F9A 116.5 . 2_556
F12A B3A F9A 112.2 2_556 2_556
F11A B3A F9A 112.5 2_556 2_556
F11A B3A F9A 12.9 . 2_556
F12A B3A F9A 112.2 . .
F12A B3A F9A 116.5 2_556 .
F11A B3A F9A 12.9 2_556 .
F11A B3A F9A 112.5 . .
F9A B3A F9A 116.1 2_556 .
F12A B3A F10A 108.4 . .
F12A B3A F10A 30.9 2_556 .
F11A B3A F10A 89.2 2_556 .
F11A B3A F10A 113.8 . .
F9A B3A F10A 100.9 2_556 .
F9A B3A F10A 100.4 . .
F12A B3A F10A 30.9 . 2_556
F12A B3A F10A 108.4 2_556 2_556
F11A B3A F10A 113.8 2_556 2_556
F11A B3A F10A 89.2 . 2_556
F9A B3A F10A 100.4 2_556 2_556
F9A B3A F10A 100.9 . 2_556
F10A B3A F10A 139.2 . 2_556
F11A F9A B3A 81.6 2_556 .
F12A F10A B3A 71.9 2_556 .
F9A F11A B3A 85.5 2_556 .
F10A F12A B3A 77.3 2_556 .
F10A F12A F12A 127.9 2_556 2_556
B3A F12A F12A 51.1 . 2_556
B3B B3B F9B 93(4) 2_556 2_556
B3B B3B F11B 87.7(18) 2_556 2_556
F9B B3B F11B 125(2) 2_556 2_556
B3B B3B F10B 167(3) 2_556 .
F9B B3B F10B 98.1(16) 2_556 .
F11B B3B F10B 80.3(16) 2_556 .
B3B B3B F11B 70.2(9) 2_556 .
F9B B3B F11B 99.8(8) 2_556 .
F11B B3B F11B 30.2(17) 2_556 .
F10B B3B F11B 101.0 . .
B3B B3B F9B 65(4) 2_556 .
F9B B3B F9B 132.5(10) 2_556 .
F11B B3B F9B 97.5(16) 2_556 .
F10B B3B F9B 110.9 . .
F11B B3B F9B 110.0 . .
B3B B3B F12B 80(3) 2_556 .
F9B B3B F12B 20.6(11) 2_556 .
F11B B3B F12B 139.3(17) 2_556 .
F10B B3B F12B 112.1 . .
F11B B3B F12B 110.2 . .
F9B B3B F12B 112.0 . .
B3B B3B F12B 78(3) 2_556 2_556
F9B B3B F12B 119.7(6) 2_556 2_556
F11B B3B F12B 115(3) 2_556 2_556
F10B B3B F12B 101.8(15) . 2_556
F11B B3B F12B 130.3(11) . 2_556
F9B B3B F12B 20.3(11) . 2_556
F12B B3B F12B 100.9(10) . 2_556
B3B B3B F10B 9.4(19) 2_556 2_556
F9B B3B F10B 91(2) 2_556 2_556
F11B B3B F10B 81.5(15) 2_556 2_556
F10B B3B F10B 161.8(2) . 2_556
F11B B3B F10B 61.6(3) . 2_556
F9B B3B F10B 73.4(11) . 2_556
F12B B3B F10B 80.9(9) . 2_556
F12B B3B F10B 87.5(17) 2_556 2_556
F12B F9B B3B 95(5) 2_556 2_556
F12B F9B B3B 82(4) 2_556 .
B3B F9B B3B 21.8(16) 2_556 .
B3B F10B F11B 48.2(8) . 2_556
B3B F10B B3B 3.6(7) . 2_556
F11B F10B B3B 45.0(9) 2_556 2_556
F11B F11B B3B 81.3(17) 2_556 2_556
F11B F11B B3B 68.5(5) 2_556 .
B3B F11B B3B 22.1(16) 2_556 .
F11B F11B F10B 115(3) 2_556 2_556
B3B F11B F10B 51.5(9) 2_556 2_556
B3B F11B F10B 73.5(8) . 2_556
F9B F12B B3B 64(4) 2_556 .
F9B F12B B3B 78(3) 2_556 2_556
B3B F12B B3B 21.2(15) . 2_556

loop_
_geom_bond_atom_site_label_1
_geom_bond_atom_site_label_2
_geom_bond_distance
_geom_bond_site_symmetry_2
Co1 N2 1.852(2) .
Co1 N5 1.853(3) .
Co1 N1 1.935(3) .
Co1 N3 1.940(3) .
Co1 N6 1.940(3) .
Co1 N4 1.944(3) .
O1 C8 1.285(4) .
N1 C1 1.336(4) .
N1 C5 1.361(4) .
N2 C6 1.342(4) .
N2 C10 1.353(4) .
N3 C15 1.349(4) .
N3 C11 1.355(4) .
C1 C2 1.379(6) .
C1 H1 0.9500 .
C2 C3 1.365(6) .
C2 H2 0.9500 .
C3 C4 1.394(6) .
C3 H3 0.9500 .
C4 C5 1.381(5) .
C4 H4 0.9500 .
C5 C6 1.472(4) .
C6 C7 1.371(4) .
C7 C8 1.430(5) .
C7 H7 0.9500 .
C8 C9 1.418(4) .
C9 C10 1.363(4) .
C9 H9 0.9500 .
C10 C11 1.472(4) .
C11 C12 1.385(4) .
C12 C13 1.376(5) .
C12 H12 0.9500 .
C13 C14 1.382(5) .
C13 H13 0.9500 .
C14 C15 1.379(5) .
C14 H14 0.9500 .
C15 H15 0.9500 .
O2 C23 1.309(4) .
O2 H2O 0.981(10) .
N4 C16 1.335(4) .
N4 C20 1.369(4) .
N5 C25 1.339(4) .
N5 C21 1.351(4) .
N6 C30 1.335(4) .
N6 C26 1.360(4) .
C16 C17 1.370(5) .
C16 H16 0.9500 .
C17 C18 1.380(5) .
C17 H17 0.9500 .
C18 C19 1.383(5) .
C18 H18 0.9500 .
C19 C20 1.385(4) .
C19 H19 0.9500 .
C20 C21 1.464(4) .
C21 C22 1.364(4) .
C22 C23 1.409(5) .
C22 H22 0.9500 .
C23 C24 1.413(5) .
C24 C25 1.371(4) .
C24 H24 0.9500 .
C25 C26 1.473(4) .
C26 C27 1.374(5) .
C27 C28 1.387(5) .
C27 H27 0.9500 .
C28 C29 1.368(6) .
C28 H28 0.9500 .
C29 C30 1.385(5) .
C29 H29 0.9500 .
C30 H30 0.9500 .
B1 F4 1.361(4) .
B1 F3 1.370(4) .
B1 F1 1.375(4) .
B1 F2 1.376(4) .
B2A F7A 1.352(5) .
B2A F6A 1.355(5) .
B2A F5A 1.357(5) .
B2A F8A 1.357(5) .
B2B F5B 1.355(5) .
B2B F6B 1.355(5) .
B2B F7B 1.356(5) .
B2B F8B 1.356(5) .
B3A F12A 1.3452 .
B3A F12A 1.3452 2_556
B3A F11A 1.3457 2_556
B3A F11A 1.3457 .
B3A F9A 1.3562 2_556
B3A F9A 1.3562 .
B3A F10A 1.3806 .
B3A F10A 1.3806 2_556
F9A F11A 0.3042 2_556
F10A F12A 0.7262 2_556
F11A F9A 0.3042 2_556
F12A F10A 0.7262 2_556
F12A F12A 1.6900 2_556
B3B B3B 0.51(4) 2_556
B3B F9B 1.26(3) 2_556
B3B F11B 1.283(8) 2_556
B3B F10B 1.3454 .
B3B F11B 1.3626 .
B3B F9B 1.3807 .
B3B F12B 1.3883 .
B3B F12B 1.40(3) 2_556
B3B F10B 1.85(4) 2_556
F9B F12B 0.49(2) 2_556
F9B B3B 1.26(3) 2_556
F10B F11B 1.70(3) 2_556
F10B B3B 1.85(4) 2_556
F11B F11B 0.69(4) 2_556
F11B B3B 1.283(8) 2_556
F11B F10B 1.70(3) 2_556
F12B F9B 0.49(2) 2_556
F12B B3B 1.40(3) 2_556

loop_
_geom_hbond_atom_site_label_D
_geom_hbond_atom_site_label_H
_geom_hbond_atom_site_label_A
_geom_hbond_distance_DH
_geom_hbond_distance_HA
_geom_hbond_distance_DA
_geom_hbond_angle_DHA
_geom_hbond_site_symmetry_A
O2 H2O O1 0.981(10) 1.508(17) 2.462(4) 163(4) 4_545

loop_
_geom_torsion_atom_site_label_1
_geom_torsion_atom_site_label_2
_geom_torsion_atom_site_label_3
_geom_torsion_atom_site_label_4
_geom_torsion
_geom_torsion_site_symmetry_1
_geom_torsion_site_symmetry_4
N2 Co1 N1 C1 178.1(3) . .
N5 Co1 N1 C1 -2.2(3) . .
N3 Co1 N1 C1 174.6(4) . .
N6 Co1 N1 C1 79.9(3) . .
N4 Co1 N1 C1 -84.7(3) . .
N2 Co1 N1 C5 -1.0(2) . .
N5 Co1 N1 C5 178.8(2) . .
N3 Co1 N1 C5 -4.4(6) . .
N6 Co1 N1 C5 -99.1(2) . .
N4 Co1 N1 C5 96.3(2) . .
N5 Co1 N2 C6 -109(29) . .
N1 Co1 N2 C6 0.0(2) . .
N3 Co1 N2 C6 179.1(2) . .
N6 Co1 N2 C6 90.1(2) . .
N4 Co1 N2 C6 -90.2(2) . .
N5 Co1 N2 C10 72(29) . .
N1 Co1 N2 C10 -178.8(2) . .
N3 Co1 N2 C10 0.3(2) . .
N6 Co1 N2 C10 -88.8(2) . .
N4 Co1 N2 C10 91.0(2) . .
N2 Co1 N3 C15 -177.5(3) . .
N5 Co1 N3 C15 2.7(3) . .
N1 Co1 N3 C15 -174.1(4) . .
N6 Co1 N3 C15 -79.2(3) . .
N4 Co1 N3 C15 85.3(3) . .
N2 Co1 N3 C11 -0.5(2) . .
N5 Co1 N3 C11 179.8(2) . .
N1 Co1 N3 C11 2.9(5) . .
N6 Co1 N3 C11 97.8(2) . .
N4 Co1 N3 C11 -97.7(2) . .
C5 N1 C1 C2 0.2(6) . .
Co1 N1 C1 C2 -178.8(3) . .
N1 C1 C2 C3 -1.2(7) . .
C1 C2 C3 C4 0.8(8) . .
C2 C3 C4 C5 0.7(7) . .
C1 N1 C5 C4 1.3(5) . .
Co1 N1 C5 C4 -179.5(3) . .
C1 N1 C5 C6 -177.5(3) . .
Co1 N1 C5 C6 1.6(3) . .
C3 C4 C5 N1 -1.8(6) . .
C3 C4 C5 C6 176.9(4) . .
C10 N2 C6 C7 -0.1(4) . .
Co1 N2 C6 C7 -178.9(2) . .
C10 N2 C6 C5 179.6(3) . .
Co1 N2 C6 C5 0.8(3) . .
N1 C5 C6 N2 -1.6(4) . .
C4 C5 C6 N2 179.7(3) . .
N1 C5 C6 C7 178.1(3) . .
C4 C5 C6 C7 -0.7(5) . .
N2 C6 C7 C8 -1.4(5) . .
C5 C6 C7 C8 178.9(3) . .
C6 C7 C8 O1 -177.3(3) . .
C6 C7 C8 C9 2.4(5) . .
O1 C8 C9 C10 177.8(3) . .
C7 C8 C9 C10 -1.8(5) . .
C6 N2 C10 C9 0.6(4) . .
Co1 N2 C10 C9 179.4(2) . .
C6 N2 C10 C11 -178.8(3) . .
Co1 N2 C10 C11 0.0(3) . .
C8 C9 C10 N2 0.4(5) . .
C8 C9 C10 C11 179.7(3) . .
C15 N3 C11 C12 -1.9(4) . .
Co1 N3 C11 C12 -179.2(2) . .
C15 N3 C11 C10 177.9(3) . .
Co1 N3 C11 C10 0.7(3) . .
N2 C10 C11 N3 -0.5(4) . .
C9 C10 C11 N3 -179.8(3) . .
N2 C10 C11 C12 179.4(3) . .
C9 C10 C11 C12 0.1(5) . .
N3 C11 C12 C13 2.1(5) . .
C10 C11 C12 C13 -177.8(3) . .
C11 C12 C13 C14 -0.9(5) . .
C12 C13 C14 C15 -0.4(5) . .
C11 N3 C15 C14 0.6(5) . .
Co1 N3 C15 C14 177.5(2) . .
C13 C14 C15 N3 0.5(5) . .
N2 Co1 N4 C16 0.5(3) . .
N5 Co1 N4 C16 -179.6(3) . .
N1 Co1 N4 C16 -81.7(3) . .
N3 Co1 N4 C16 83.0(3) . .
N6 Co1 N4 C16 179.5(4) . .
N2 Co1 N4 C20 179.0(2) . .
N5 Co1 N4 C20 -1.1(2) . .
N1 Co1 N4 C20 96.8(2) . .
N3 Co1 N4 C20 -98.5(2) . .
N6 Co1 N4 C20 -2.0(5) . .
N2 Co1 N5 C25 -160(100) . .
N1 Co1 N5 C25 90.7(2) . .
N3 Co1 N5 C25 -88.4(2) . .
N6 Co1 N5 C25 0.6(2) . .
N4 Co1 N5 C25 -179.1(2) . .
N2 Co1 N5 C21 20(29) . .
N1 Co1 N5 C21 -89.5(2) . .
N3 Co1 N5 C21 91.4(2) . .
N6 Co1 N5 C21 -179.5(2) . .
N4 Co1 N5 C21 0.7(2) . .
N2 Co1 N6 C30 0.4(3) . .
N5 Co1 N6 C30 -179.5(3) . .
N1 Co1 N6 C30 82.6(3) . .
N3 Co1 N6 C30 -81.9(3) . .
N4 Co1 N6 C30 -178.6(4) . .
N2 Co1 N6 C26 178.0(2) . .
N5 Co1 N6 C26 -1.9(2) . .
N1 Co1 N6 C26 -99.8(2) . .
N3 Co1 N6 C26 95.7(2) . .
N4 Co1 N6 C26 -1.0(5) . .
C20 N4 C16 C17 1.2(5) . .
Co1 N4 C16 C17 179.7(3) . .
N4 C16 C17 C18 -1.5(6) . .
C16 C17 C18 C19 1.1(6) . .
C17 C18 C19 C20 -0.4(6) . .
C16 N4 C20 C19 -0.5(5) . .
Co1 N4 C20 C19 -179.2(3) . .
C16 N4 C20 C21 179.9(3) . .
Co1 N4 C20 C21 1.2(3) . .
C18 C19 C20 N4 0.2(5) . .
C18 C19 C20 C21 179.7(3) . .
C25 N5 C21 C22 0.8(5) . .
Co1 N5 C21 C22 -179.1(2) . .
C25 N5 C21 C20 179.6(3) . .
Co1 N5 C21 C20 -0.2(3) . .
N4 C20 C21 N5 -0.7(4) . .
C19 C20 C21 N5 179.8(3) . .
N4 C20 C21 C22 178.0(3) . .
C19 C20 C21 C22 -1.5(6) . .
N5 C21 C22 C23 0.1(5) . .
C20 C21 C22 C23 -178.5(3) . .
C21 C22 C23 O2 177.9(3) . .
C21 C22 C23 C24 -2.2(5) . .
O2 C23 C24 C25 -176.6(3) . .
C22 C23 C24 C25 3.5(5) . .
C21 N5 C25 C24 0.6(5) . .
Co1 N5 C25 C24 -179.5(2) . .
C21 N5 C25 C26 -179.2(3) . .
Co1 N5 C25 C26 0.6(3) . .
C23 C24 C25 N5 -2.8(5) . .
C23 C24 C25 C26 177.0(3) . .
C30 N6 C26 C27 1.1(5) . .
Co1 N6 C26 C27 -176.6(3) . .
C30 N6 C26 C25 -179.5(3) . .
Co1 N6 C26 C25 2.7(3) . .
N5 C25 C26 N6 -2.2(4) . .
C24 C25 C26 N6 178.0(3) . .
N5 C25 C26 C27 177.2(3) . .
C24 C25 C26 C27 -2.6(6) . .
N6 C26 C27 C28 -0.1(6) . .
C25 C26 C27 C28 -179.4(4) . .
C26 C27 C28 C29 -1.0(7) . .
C27 C28 C29 C30 1.0(7) . .
C26 N6 C30 C29 -1.1(5) . .
Co1 N6 C30 C29 176.3(3) . .
C28 C29 C30 N6 0.1(6) . .
F12A B3A F9A F11A -145.8 . 2_556
F12A B3A F9A F11A -58.7 2_556 2_556
F11A B3A F9A F11A 90.4 . 2_556
F9A B3A F9A F11A 76.8 2_556 2_556
F10A B3A F9A F11A -30.9 . 2_556
F10A B3A F9A F11A -175.9 2_556 2_556
F12A B3A F10A F12A -7.6 . 2_556
F11A B3A F10A F12A -131.9 2_556 2_556
F11A B3A F10A F12A 114.3 . 2_556
F9A B3A F10A F12A 115.3 2_556 2_556
F9A B3A F10A F12A -125.3 . 2_556
F10A B3A F10A F12A -4.9 2_556 2_556
F12A B3A F11A F9A 125.8 . 2_556
F12A B3A F11A F9A 38.2 2_556 2_556
F11A B3A F11A F9A -94.9 2_556 2_556
F9A B3A F11A F9A -108.8 . 2_556
F10A B3A F11A F9A 4.4 . 2_556
F10A B3A F11A F9A 149.7 2_556 2_556
F12A B3A F12A F10A 172.7 2_556 2_556
F11A B3A F12A F10A -82.0 2_556 2_556
F11A B3A F12A F10A 52.1 . 2_556
F9A B3A F12A F10A 63.7 2_556 2_556
F9A B3A F12A F10A -73.4 . 2_556
F10A B3A F12A F10A 176.6 . 2_556
F11A B3A F12A F12A 105.3 2_556 2_556
F11A B3A F12A F12A -120.6 . 2_556
F9A B3A F12A F12A -108.9 2_556 2_556
F9A B3A F12A F12A 113.9 . 2_556
F10A B3A F12A F12A 4.0 . 2_556
F10A B3A F12A F12A -172.7 2_556 2_556
B3B B3B F9B F12B -127(5) 2_556 2_556
F9B B3B F9B F12B -57(2) 2_556 2_556
F11B B3B F9B F12B 149(6) 2_556 2_556
F10B B3B F9B F12B 66(4) . 2_556
F11B B3B F9B F12B 177(4) . 2_556
F12B B3B F9B F12B -60(4) . 2_556
F10B B3B F9B F12B -132(4) 2_556 2_556
F9B B3B F9B B3B 70(3) 2_556 2_556
F11B B3B F9B B3B -84.0(17) 2_556 2_556
F10B B3B F9B B3B -166.5(17) . 2_556
F11B B3B F9B B3B -55.6(17) . 2_556
F12B B3B F9B B3B 67.4(17) . 2_556
F12B B3B F9B B3B 127(5) 2_556 2_556
F10B B3B F9B B3B -5.2(13) 2_556 2_556
B3B B3B F10B F11B 24(14) 2_556 2_556
F9B B3B F10B F11B -124(2) 2_556 2_556
F11B B3B F10B F11B -22.2(17) . 2_556
F9B B3B F10B F11B 94.4(17) . 2_556
F12B B3B F10B F11B -139.5(16) . 2_556
F12B B3B F10B F11B 113(3) 2_556 2_556
F10B B3B F10B F11B -6(2) 2_556 2_556
F9B B3B F10B B3B -148(16) 2_556 2_556
F11B B3B F10B B3B -24(14) 2_556 2_556
F11B B3B F10B B3B -46(15) . 2_556
F9B B3B F10B B3B 71(15) . 2_556
F12B B3B F10B B3B -163(15) . 2_556
F12B B3B F10B B3B 90(16) 2_556 2_556
F10B B3B F10B B3B -30(12) 2_556 2_556
B3B B3B F11B F11B -122(7) 2_556 2_556
F9B B3B F11B F11B 148(4) 2_556 2_556
F10B B3B F11B F11B 48(3) . 2_556
F9B B3B F11B F11B -70(3) . 2_556
F12B B3B F11B F11B 166(3) . 2_556
F12B B3B F11B F11B -68(3) 2_556 2_556
F10B B3B F11B F11B -127(4) 2_556 2_556
F9B B3B F11B B3B -90(5) 2_556 2_556
F11B B3B F11B B3B 122(7) 2_556 2_556
F10B B3B F11B B3B 170(4) . 2_556
F9B B3B F11B B3B 53(4) . 2_556
F12B B3B F11B B3B -71(4) . 2_556
F12B B3B F11B B3B 54(4) 2_556 2_556
F10B B3B F11B B3B -4(3) 2_556 2_556
B3B B3B F11B F10B 4(3) 2_556 2_556
F9B B3B F11B F10B -85.3(19) 2_556 2_556
F11B B3B F11B F10B 127(4) 2_556 2_556
F10B B3B F11B F10B 174.3(13) . 2_556
F9B B3B F11B F10B 57.1(13) . 2_556
F12B B3B F11B F10B -67.0(13) . 2_556
F12B B3B F11B F10B 58.3(16) 2_556 2_556
B3B B3B F12B F9B -127(6) 2_556 2_556
F11B B3B F12B F9B -52(2) 2_556 2_556
F10B B3B F12B F9B 50(4) . 2_556
F11B B3B F12B F9B -62(4) . 2_556
F9B B3B F12B F9B 175(4) . 2_556
F12B B3B F12B F9B 157(5) 2_556 2_556
F10B B3B F12B F9B -117(4) 2_556 2_556
F9B B3B F12B B3B 127(6) 2_556 2_556
F11B B3B F12B B3B 75(3) 2_556 2_556
F10B B3B F12B B3B 176(3) . 2_556
F11B B3B F12B B3B 65(3) . 2_556
F9B B3B F12B B3B -58(3) . 2_556
F12B B3B F12B B3B -76(3) 2_556 2_556
F10B B3B F12B B3B 9.5(19) 2_556 2_556
